data_2239695
loop_
_publ_author_name
'Mohamed, Shaaban K.'
'Mague, Joel T.'
'Akkurt, Mehmet'
'Hassan, Alaa A.'
'Albayati, Mustafa R.'

_publ_section_title
;
 1-[(Cyclohexylidene)amino]-3-(prop-2-en-1-yl)thiourea
;
_journal_coeditor_code GK2613
_journal_issue 7
_journal_name_full 'Acta Crystallographica Section E'
_journal_page_first o827
_journal_page_last o828
_journal_paper_doi 10.1107/S1600536814014834
_journal_volume 70
_journal_year 2014
_chemical_formula_iupac 'C10 H17 N3 S'
_chemical_formula_moiety 'C10 H17 N3 S'
_chemical_formula_sum 'C10 H17 N3 S'
_chemical_formula_weight 211.32
_chemical_name_systematic
;
1-[(Cyclohexylidene)amino]-3-(prop-2-en-1-yl)thiourea
;
_space_group_crystal_system triclinic
_space_group_IT_number 2
_space_group_name_Hall '-P 1'
_space_group_name_H-M_alt 'P -1'
_symmetry_space_group_name_Hall '-P 1'
_symmetry_space_group_name_H-M 'P -1'
_atom_sites_solution_hydrogens mixed
_audit_creation_method SHELXL-2014
_cell_angle_alpha 77.864(3)
_cell_angle_beta 82.777(3)
_cell_angle_gamma 74.879(3)
_cell_formula_units_Z 6
_cell_length_a 8.4772(15)
_cell_length_b 11.180(2)
_cell_length_c 19.766(4)
_cell_measurement_reflns_used 9052
_cell_measurement_temperature 150(2)
_cell_measurement_theta_max 28.22
_cell_measurement_theta_min 2.36
_cell_volume 1763.1(6)
_computing_cell_refinement '<i>SAINT</i> (Bruker, 2013)'
_computing_data_collection '<i>APEX2</i> (Bruker, 2013)'
_computing_data_reduction '<i>SAINT</i> (Bruker, 2013)'
_computing_molecular_graphics '<i>DIAMOND</i> (Brandenburg & Putz, 2012)'
_computing_publication_material '<i>SHELXTL</i> (Sheldrick, 2008)'
_computing_structure_refinement '<i>SHELXL2014</i> (Sheldrick, 2008)'
_computing_structure_solution '<i>SHELXT</i> (Sheldrick, 2008)'
_diffrn_ambient_temperature 150(2)
_diffrn_detector_area_resol_mean 8.3660
_diffrn_measured_fraction_theta_full 0.991
_diffrn_measured_fraction_theta_max 0.983
_diffrn_measurement_device_type 'Bruker SMART APEX CCD'
_diffrn_measurement_method '\f and \w scans'
_diffrn_radiation_monochromator graphite
_diffrn_radiation_type MoK\a
_diffrn_radiation_wavelength 0.71073
_diffrn_reflns_av_R_equivalents 0.0795
_diffrn_reflns_limit_h_max 11
_diffrn_reflns_limit_h_min -11
_diffrn_reflns_limit_k_max 14
_diffrn_reflns_limit_k_min -14
_diffrn_reflns_limit_l_max 26
_diffrn_reflns_limit_l_min -26
_diffrn_reflns_number 31443
_diffrn_reflns_theta_full 28.000
_diffrn_reflns_theta_max 28.392
_diffrn_reflns_theta_min 1.920
_exptl_absorpt_coefficient_mu 0.244
_exptl_absorpt_correction_T_max 0.98
_exptl_absorpt_correction_T_min 0.65
_exptl_absorpt_correction_type multi-scan
_exptl_absorpt_process_details '(<i>SADABS</i>; Bruker, 2013)'
_exptl_crystal_colour colourless
_exptl_crystal_density_diffrn 1.194
_exptl_crystal_description plate
_exptl_crystal_F_000 684
_exptl_crystal_size_max 0.257
_exptl_crystal_size_mid 0.149
_exptl_crystal_size_min 0.096
_refine_diff_density_max 0.697
_refine_diff_density_min -0.597
_refine_ls_extinction_method none
_refine_ls_goodness_of_fit_ref 1.038
_refine_ls_hydrogen_treatment constr
_refine_ls_matrix_type full
_refine_ls_number_parameters 383
_refine_ls_number_reflns 8701
_refine_ls_number_restraints 2
_refine_ls_restrained_S_all 1.038
_refine_ls_R_factor_all 0.1167
_refine_ls_R_factor_gt 0.0718
_refine_ls_shift/su_max 0.001
_refine_ls_shift/su_mean 0.000
_refine_ls_structure_factor_coef Fsqd
_refine_ls_weighting_details 'w=1/[\s^2^(Fo^2^)+(0.1110P)^2^+0.3498P] where P=(Fo^2^+2Fc^2^)/3'
_refine_ls_weighting_scheme calc
_refine_ls_wR_factor_gt 0.1783
_refine_ls_wR_factor_ref 0.2165
_reflns_number_gt 5402
_reflns_number_total 8701
_reflns_threshold_expression I>2\s(I)
_cod_data_source_file gk2613sup1.cif
_cod_data_source_block I
_cod_original_cell_volume 1763.0(5)
_cod_database_code 2239695
_cod_database_fobs_code 2239695
_shelx_space_group_comment
;
The symmetry employed for this shelxl refinement is uniquely defined
by the following loop, which should always be used as a source of
symmetry information in preference to the above space-group names.
They are only intended as comments.
;
_shelx_estimated_absorpt_t_min 0.940
_shelx_estimated_absorpt_t_max 0.977
_shelxl_version_number 2.014

loop_
_space_group_symop_operation_xyz
'x, y, z'
'-x, -y, -z'

loop_
_atom_site_type_symbol
_atom_site_label
_atom_site_fract_x
_atom_site_fract_y
_atom_site_fract_z
_atom_site_U_iso_or_equiv
_atom_site_adp_type
_atom_site_calc_flag
_atom_site_occupancy
_atom_site_disorder_assembly
_atom_site_disorder_group
S S1 -0.18746(10) 1.02518(8) 0.63133(4) 0.0415(2) Uani d 1 . .
N N1 0.0924(3) 0.8466(2) 0.64330(12) 0.0324(6) Uani d 1 . .
H H1A 0.1736 0.8045 0.6717 0.039 Uiso d 1 A .
N N2 0.0116(3) 0.9571(2) 0.73177(11) 0.0260(5) Uani d 1 . .
H H2A -0.0679 1.0047 0.7571 0.031 Uiso d 1 . .
N N3 0.1448(3) 0.8754(2) 0.76609(11) 0.0258(5) Uani d 1 . .
C C1 0.2643(5) 0.6623(4) 0.5143(2) 0.0625(11) Uani d 0.853(6) A 1
H H1B 0.2847 0.7253 0.4761 0.075 Uiso calc 0.853(6) A 1
H H1C 0.3154 0.5760 0.5138 0.075 Uiso calc 0.853(6) A 1
C C2 0.1662(5) 0.6941(4) 0.5672(2) 0.0444(11) Uani d 0.853(6) A 1
H H2 0.1499 0.6275 0.6040 0.053 Uiso calc 0.853(6) A 1
C C3 0.0807(4) 0.8189(4) 0.57564(18) 0.0550(11) Uani d 0.853(6) A 1
H H3A -0.0363 0.8312 0.5684 0.066 Uiso calc 0.853(6) A 1
H H3B 0.1249 0.8799 0.5394 0.066 Uiso calc 0.853(6) A 1
C C1A 0.2643(5) 0.6623(4) 0.5143(2) 0.0625(11) Uani d 0.147(6) A 2
H H1A1 0.1897 0.6095 0.5234 0.075 Uiso calc 0.147(6) A 2
H H1A2 0.3662 0.6377 0.4886 0.075 Uiso calc 0.147(6) A 2
C C2A 0.2270(15) 0.7682(12) 0.5368(10) 0.0444(11) Uani d 0.147(6) A 2
H H2A1 0.3062 0.8172 0.5261 0.053 Uiso calc 0.147(6) A 2
C C3A 0.0807(4) 0.8189(4) 0.57564(18) 0.0550(11) Uani d 0.147(6) A 2
H H3A1 0.0097 0.7591 0.5823 0.066 Uiso calc 0.147(6) A 2
H H3A2 0.0232 0.8980 0.5467 0.066 Uiso calc 0.147(6) A 2
C C4 -0.0192(3) 0.9360(3) 0.67085(14) 0.0274(6) Uani d 1 . .
C C5 0.2028(3) 0.9152(3) 0.81122(14) 0.0253(6) Uani d 1 . .
C C6 0.3500(4) 0.8286(3) 0.84516(15) 0.0362(7) Uani d 1 . .
H H6A 0.4481 0.8611 0.8270 0.043 Uiso calc 1 . .
H H6B 0.3678 0.7441 0.8333 0.043 Uiso calc 1 . .
C C7 0.3291(4) 0.8170(3) 0.92401(16) 0.0411(8) Uani d 1 . .
H H7A 0.2435 0.7708 0.9431 0.049 Uiso calc 1 . .
H H7B 0.4331 0.7679 0.9441 0.049 Uiso calc 1 . .
C C8 0.2810(4) 0.9459(3) 0.94482(16) 0.0398(8) Uani d 1 . .
H H8A 0.3711 0.9890 0.9297 0.048 Uiso calc 1 . .
H H8B 0.2628 0.9356 0.9960 0.048 Uiso calc 1 . .
C C9 0.1254(4) 1.0258(3) 0.91177(16) 0.0378(7) Uani d 1 . .
H H9A 0.0977 1.1100 0.9249 0.045 Uiso calc 1 . .
H H9B 0.0336 0.9856 0.9297 0.045 Uiso calc 1 . .
C C10 0.1460(4) 1.0411(3) 0.83286(15) 0.0306(6) Uani d 1 . .
H H10A 0.0401 1.0865 0.8133 0.037 Uiso calc 1 . .
H H10B 0.2268 1.0920 0.8143 0.037 Uiso calc 1 . .
S S2 0.04448(9) 0.38536(7) 0.81703(4) 0.0344(2) Uani d 1 . .
N N4 0.0610(3) 0.6257(2) 0.80237(12) 0.0295(5) Uani d 1 . .
H H4A 0.1215 0.6842 0.7892 0.035 Uiso d 1 . .
N N5 0.2582(3) 0.5009(2) 0.74072(12) 0.0293(5) Uani d 1 . .
H H5A 0.3012 0.4213 0.7326 0.035 Uiso d 1 . .
N N6 0.3309(3) 0.6004(2) 0.72156(12) 0.0288(5) Uani d 1 . .
C C11 -0.0870(5) 0.7195(4) 0.96373(19) 0.0531(10) Uani d 1 . .
H H11A -0.1571 0.7992 0.9473 0.064 Uiso calc 1 . .
H H11B -0.0530 0.7003 1.0096 0.064 Uiso calc 1 . .
C C12 -0.0371(4) 0.6360(3) 0.92302(16) 0.0405(8) Uani d 1 . .
H H12 0.0329 0.5573 0.9411 0.049 Uiso calc 1 . .
C C13 -0.0823(3) 0.6559(3) 0.85079(15) 0.0341(7) Uani d 1 . .
H H13A -0.1575 0.6023 0.8489 0.041 Uiso calc 1 . .
H H13B -0.1414 0.7450 0.8364 0.041 Uiso calc 1 . .
C C14 0.1222(3) 0.5116(3) 0.78668(14) 0.0266(6) Uani d 1 . .
C C15 0.4660(4) 0.5871(3) 0.68289(16) 0.0341(7) Uani d 1 . .
C C16 0.5607(4) 0.4732(3) 0.65407(19) 0.0447(8) Uani d 1 . .
H H16A 0.5588 0.4914 0.6029 0.054 Uiso calc 1 . .
H H16B 0.5088 0.4020 0.6726 0.054 Uiso calc 1 . .
C C17 0.7356(4) 0.4370(3) 0.6734(2) 0.0528(10) Uani d 1 . .
H H17A 0.7992 0.3682 0.6494 0.063 Uiso calc 1 . .
H H17B 0.7381 0.4050 0.7240 0.063 Uiso calc 1 . .
C C18 0.8153(4) 0.5470(3) 0.6541(2) 0.0502(9) Uani d 1 . .
H H18A 0.8249 0.5727 0.6030 0.060 Uiso calc 1 . .
H H18B 0.9271 0.5206 0.6704 0.060 Uiso calc 1 . .
C C19 0.7170(4) 0.6586(4) 0.6860(2) 0.0511(9) Uani d 1 . .
H H19A 0.7688 0.7305 0.6704 0.061 Uiso calc 1 . .
H H19B 0.7168 0.6358 0.7372 0.061 Uiso calc 1 . .
C C20 0.5420(4) 0.6971(3) 0.66504(19) 0.0424(8) Uani d 1 . .
H H20A 0.4773 0.7651 0.6894 0.051 Uiso calc 1 . .
H H20B 0.5413 0.7300 0.6145 0.051 Uiso calc 1 . .
S S3 0.72249(10) 0.06142(9) 0.84757(4) 0.0438(2) Uani d 1 . .
N N7 0.4364(3) 0.2322(2) 0.84226(12) 0.0302(5) Uani d 1 . .
H H7 0.3393 0.2647 0.8224 0.036 Uiso d 1 . .
N N8 0.5182(3) 0.1342(2) 0.74897(12) 0.0280(5) Uani d 1 . .
H H8 0.6012 0.0897 0.7236 0.034 Uiso d 1 . .
N N9 0.3906(3) 0.2225(2) 0.71413(12) 0.0281(5) Uani d 1 . .
C C21 0.5004(6) 0.4744(4) 0.9126(2) 0.0694(12) Uani d 1 . .
H H21A 0.3913 0.4994 0.9320 0.083 Uiso calc 1 . .
H H21B 0.5701 0.5309 0.9045 0.083 Uiso calc 1 . .
C C22 0.5541(5) 0.3631(4) 0.89692(18) 0.0481(9) Uani d 1 . .
H H22 0.6638 0.3413 0.8775 0.058 Uiso calc 1 . .
C C23 0.4558(4) 0.2665(3) 0.90719(15) 0.0342(7) Uani d 1 . .
H H23A 0.5105 0.1901 0.9390 0.041 Uiso calc 1 . .
H H23B 0.3462 0.3001 0.9293 0.041 Uiso calc 1 . .
C C24 0.5503(3) 0.1497(3) 0.81134(14) 0.0280(6) Uani d 1 . .
C C25 0.3286(3) 0.1857(3) 0.66890(14) 0.0277(6) Uani d 1 . .
C C26 0.3739(4) 0.0583(3) 0.64931(15) 0.0324(6) Uani d 1 . .
H H26A 0.2857 0.0143 0.6676 0.039 Uiso calc 1 . .
H H26B 0.4756 0.0079 0.6709 0.039 Uiso calc 1 . .
C C27 0.4000(4) 0.0670(3) 0.57133(16) 0.0379(7) Uani d 1 . .
H H27A 0.4164 -0.0179 0.5602 0.046 Uiso calc 1 . .
H H27B 0.5003 0.0971 0.5541 0.046 Uiso calc 1 . .
C C28 0.2550(4) 0.1561(3) 0.53470(16) 0.0429(8) Uani d 1 . .
H H28A 0.2784 0.1628 0.4839 0.051 Uiso calc 1 . .
H H28B 0.1568 0.1217 0.5483 0.051 Uiso calc 1 . .
C C29 0.2207(5) 0.2855(3) 0.55305(17) 0.0488(9) Uani d 1 . .
H H29A 0.1226 0.3404 0.5305 0.059 Uiso calc 1 . .
H H29B 0.3147 0.3234 0.5352 0.059 Uiso calc 1 . .
C C30 0.1925(4) 0.2789(3) 0.63118(17) 0.0453(9) Uani d 1 . .
H H30A 0.1831 0.3633 0.6418 0.054 Uiso calc 1 . .
H H30B 0.0879 0.2548 0.6477 0.054 Uiso calc 1 . .

loop_
_atom_site_aniso_label
_atom_site_aniso_U_11
_atom_site_aniso_U_22
_atom_site_aniso_U_33
_atom_site_aniso_U_12
_atom_site_aniso_U_13
_atom_site_aniso_U_23
S1 0.0271(4) 0.0547(5) 0.0338(4) 0.0140(4) -0.0074(3) -0.0156(4)
N1 0.0211(12) 0.0413(14) 0.0319(12) 0.0078(10) -0.0051(9) -0.0177(11)
N2 0.0182(11) 0.0256(12) 0.0302(11) 0.0064(9) -0.0024(9) -0.0106(9)
N3 0.0206(12) 0.0242(12) 0.0287(11) 0.0037(9) -0.0026(9) -0.0072(9)
C1 0.062(3) 0.060(2) 0.056(2) 0.016(2) 0.0015(19) -0.031(2)
C2 0.053(3) 0.046(2) 0.038(2) -0.0102(19) -0.0007(18) -0.0207(18)
C3 0.041(2) 0.075(3) 0.0433(19) 0.0215(18) -0.0136(15) -0.0359(18)
C1A 0.062(3) 0.060(2) 0.056(2) 0.016(2) 0.0015(19) -0.031(2)
C2A 0.053(3) 0.046(2) 0.038(2) -0.0102(19) -0.0007(18) -0.0207(18)
C3A 0.041(2) 0.075(3) 0.0433(19) 0.0215(18) -0.0136(15) -0.0359(18)
C4 0.0198(13) 0.0309(15) 0.0289(13) 0.0003(11) 0.0007(10) -0.0090(11)
C5 0.0213(13) 0.0241(14) 0.0280(13) -0.0007(11) 0.0013(10) -0.0071(11)
C6 0.0271(16) 0.0392(17) 0.0385(16) 0.0069(13) -0.0087(12) -0.0141(13)
C7 0.0398(19) 0.0418(19) 0.0378(16) 0.0016(15) -0.0114(14) -0.0079(14)
C8 0.0381(18) 0.0473(19) 0.0334(15) -0.0014(15) -0.0072(13) -0.0146(14)
C9 0.0365(17) 0.0382(17) 0.0389(16) -0.0005(14) -0.0020(13) -0.0184(14)
C10 0.0305(16) 0.0259(14) 0.0366(15) -0.0042(12) -0.0052(12) -0.0102(12)
S2 0.0239(4) 0.0279(4) 0.0488(5) -0.0030(3) 0.0033(3) -0.0092(3)
N4 0.0225(12) 0.0242(12) 0.0375(13) 0.0019(9) 0.0072(10) -0.0116(10)
N5 0.0221(12) 0.0221(11) 0.0413(13) -0.0003(9) 0.0065(10) -0.0124(10)
N6 0.0211(12) 0.0240(12) 0.0384(13) -0.0003(9) 0.0048(10) -0.0098(10)
C11 0.057(2) 0.057(2) 0.047(2) -0.0156(19) 0.0145(17) -0.0212(18)
C12 0.0359(18) 0.0404(18) 0.0391(17) -0.0022(14) 0.0107(13) -0.0109(14)
C13 0.0230(15) 0.0309(15) 0.0425(17) 0.0039(12) 0.0086(12) -0.0133(13)
C14 0.0176(13) 0.0249(14) 0.0339(14) 0.0030(11) -0.0018(10) -0.0084(11)
C15 0.0241(15) 0.0304(16) 0.0447(17) 0.0015(12) 0.0011(12) -0.0124(13)
C16 0.0281(17) 0.0439(19) 0.061(2) -0.0027(14) 0.0117(15) -0.0234(17)
C17 0.0316(19) 0.040(2) 0.076(3) 0.0067(15) 0.0092(17) -0.0147(18)
C18 0.0176(16) 0.057(2) 0.069(2) 0.0004(15) 0.0019(15) -0.0107(19)
C19 0.0313(19) 0.052(2) 0.072(3) -0.0131(16) 0.0013(17) -0.0159(19)
C20 0.0339(18) 0.0333(17) 0.057(2) -0.0068(14) 0.0084(15) -0.0101(15)
S3 0.0250(4) 0.0626(6) 0.0341(4) 0.0172(4) -0.0075(3) -0.0194(4)
N7 0.0190(12) 0.0371(14) 0.0328(12) 0.0051(10) -0.0028(9) -0.0173(11)
N8 0.0193(11) 0.0289(12) 0.0315(12) 0.0086(9) -0.0049(9) -0.0124(10)
N9 0.0199(11) 0.0270(12) 0.0332(12) 0.0069(9) -0.0039(9) -0.0112(10)
C21 0.083(3) 0.052(2) 0.083(3) -0.018(2) -0.013(3) -0.027(2)
C22 0.044(2) 0.059(2) 0.0467(19) -0.0097(18) -0.0062(15) -0.0238(17)
C23 0.0267(15) 0.0422(17) 0.0314(14) 0.0046(13) -0.0012(11) -0.0186(13)
C24 0.0206(14) 0.0311(15) 0.0300(14) -0.0005(11) 0.0003(10) -0.0095(12)
C25 0.0182(13) 0.0331(15) 0.0298(13) 0.0023(11) -0.0017(10) -0.0120(12)
C26 0.0300(16) 0.0334(16) 0.0355(15) -0.0057(13) -0.0043(12) -0.0118(13)
C27 0.0349(17) 0.0428(18) 0.0378(16) -0.0033(14) -0.0038(13) -0.0180(14)
C28 0.0364(18) 0.061(2) 0.0345(16) -0.0107(16) -0.0052(13) -0.0157(15)
C29 0.048(2) 0.049(2) 0.0439(19) 0.0028(17) -0.0214(16) -0.0037(16)
C30 0.0345(18) 0.048(2) 0.0474(18) 0.0163(15) -0.0186(14) -0.0185(16)

loop_
_atom_type_symbol
_atom_type_description
_atom_type_scat_dispersion_real
_atom_type_scat_dispersion_imag
_atom_type_scat_source
C C 0.0033 0.0016 'International Tables Vol C Tables 4.2.6.8 and 6.1.1.4'
H H 0.0000 0.0000 'International Tables Vol C Tables 4.2.6.8 and 6.1.1.4'
N N 0.0061 0.0033 'International Tables Vol C Tables 4.2.6.8 and 6.1.1.4'
S S 0.1246 0.1234 'International Tables Vol C Tables 4.2.6.8 and 6.1.1.4'

loop_
_geom_angle_atom_site_label_1
_geom_angle_atom_site_label_2
_geom_angle_atom_site_label_3
_geom_angle
C4 N1 C3 122.8(2)
C4 N1 H1A 113.0
C3 N1 H1A 124.2
C4 N2 N3 118.5(2)
C4 N2 H2A 120.6
N3 N2 H2A 117.8
C5 N3 N2 117.6(2)
C2 C1 H1B 120.0
C2 C1 H1C 120.0
H1B C1 H1C 120.0
C1 C2 C3 126.7(4)
C1 C2 H2 116.7
C3 C2 H2 116.7
C2 C3 N1 113.9(3)
C2 C3 H3A 108.8
N1 C3 H3A 108.8
C2 C3 H3B 108.8
N1 C3 H3B 108.8
H3A C3 H3B 107.7
N1 C4 N2 116.7(2)
N1 C4 S1 123.5(2)
N2 C4 S1 119.8(2)
N3 C5 C10 127.8(2)
N3 C5 C6 116.8(2)
C10 C5 C6 115.3(2)
C5 C6 C7 111.6(2)
C5 C6 H6A 109.3
C7 C6 H6A 109.3
C5 C6 H6B 109.3
C7 C6 H6B 109.3
H6A C6 H6B 108.0
C8 C7 C6 111.3(3)
C8 C7 H7A 109.4
C6 C7 H7A 109.4
C8 C7 H7B 109.4
C6 C7 H7B 109.4
H7A C7 H7B 108.0
C7 C8 C9 110.5(3)
C7 C8 H8A 109.6
C9 C8 H8A 109.6
C7 C8 H8B 109.6
C9 C8 H8B 109.6
H8A C8 H8B 108.1
C8 C9 C10 111.5(3)
C8 C9 H9A 109.3
C10 C9 H9A 109.3
C8 C9 H9B 109.3
C10 C9 H9B 109.3
H9A C9 H9B 108.0
C5 C10 C9 110.8(2)
C5 C10 H10A 109.5
C9 C10 H10A 109.5
C5 C10 H10B 109.5
C9 C10 H10B 109.5
H10A C10 H10B 108.1
C14 N4 C13 123.6(3)
C14 N4 H4A 118.6
C13 N4 H4A 116.7
C14 N5 N6 118.9(2)
C14 N5 H5A 113.8
N6 N5 H5A 126.3
C15 N6 N5 119.1(2)
C12 C11 H11A 120.0
C12 C11 H11B 120.0
H11A C11 H11B 120.0
C11 C12 C13 124.6(3)
C11 C12 H12 117.7
C13 C12 H12 117.7
N4 C13 C12 112.1(2)
N4 C13 H13A 109.2
C12 C13 H13A 109.2
N4 C13 H13B 109.2
C12 C13 H13B 109.2
H13A C13 H13B 107.9
N4 C14 N5 115.3(2)
N4 C14 S2 125.5(2)
N5 C14 S2 119.2(2)
N6 C15 C20 116.9(3)
N6 C15 C16 128.3(3)
C20 C15 C16 114.8(3)
C15 C16 C17 110.5(3)
C15 C16 H16A 109.6
C17 C16 H16A 109.6
C15 C16 H16B 109.6
C17 C16 H16B 109.6
H16A C16 H16B 108.1
C16 C17 C18 112.0(3)
C16 C17 H17A 109.2
C18 C17 H17A 109.2
C16 C17 H17B 109.2
C18 C17 H17B 109.2
H17A C17 H17B 107.9
C17 C18 C19 111.5(3)
C17 C18 H18A 109.3
C19 C18 H18A 109.3
C17 C18 H18B 109.3
C19 C18 H18B 109.3
H18A C18 H18B 108.0
C18 C19 C20 110.6(3)
C18 C19 H19A 109.5
C20 C19 H19A 109.5
C18 C19 H19B 109.5
C20 C19 H19B 109.5
H19A C19 H19B 108.1
C15 C20 C19 110.4(3)
C15 C20 H20A 109.6
C19 C20 H20A 109.6
C15 C20 H20B 109.6
C19 C20 H20B 109.6
H20A C20 H20B 108.1
C24 N7 C23 123.7(2)
C24 N7 H7 117.3
C23 N7 H7 118.9
C24 N8 N9 118.8(2)
C24 N8 H8 117.8
N9 N8 H8 118.6
C25 N9 N8 116.6(2)
C22 C21 H21A 120.0
C22 C21 H21B 120.0
H21A C21 H21B 120.0
C21 C22 C23 124.7(4)
C21 C22 H22 117.6
C23 C22 H22 117.6
N7 C23 C22 112.3(3)
N7 C23 H23A 109.1
C22 C23 H23A 109.1
N7 C23 H23B 109.1
C22 C23 H23B 109.1
H23A C23 H23B 107.9
N7 C24 N8 116.5(2)
N7 C24 S3 123.7(2)
N8 C24 S3 119.7(2)
N9 C25 C30 117.2(3)
N9 C25 C26 127.7(2)
C30 C25 C26 115.1(2)
C25 C26 C27 111.7(2)
C25 C26 H26A 109.3
C27 C26 H26A 109.3
C25 C26 H26B 109.3
C27 C26 H26B 109.3
H26A C26 H26B 107.9
C26 C27 C28 111.6(3)
C26 C27 H27A 109.3
C28 C27 H27A 109.3
C26 C27 H27B 109.3
C28 C27 H27B 109.3
H27A C27 H27B 108.0
C29 C28 C27 111.0(3)
C29 C28 H28A 109.4
C27 C28 H28A 109.4
C29 C28 H28B 109.4
C27 C28 H28B 109.4
H28A C28 H28B 108.0
C28 C29 C30 111.3(3)
C28 C29 H29A 109.4
C30 C29 H29A 109.4
C28 C29 H29B 109.4
C30 C29 H29B 109.4
H29A C29 H29B 108.0
C25 C30 C29 111.8(3)
C25 C30 H30A 109.2
C29 C30 H30A 109.2
C25 C30 H30B 109.2
C29 C30 H30B 109.2
H30A C30 H30B 107.9

loop_
_geom_bond_atom_site_label_1
_geom_bond_atom_site_label_2
_geom_bond_distance
S1 C4 1.688(3)
N1 C4 1.341(3)
N1 C3 1.455(4)
N1 H1A 0.9099
N2 C4 1.343(3)
N2 N3 1.401(3)
N2 H2A 0.9099
N3 C5 1.276(3)
C1 C2 1.303(5)
C1 H1B 0.9500
C1 H1C 0.9500
C2 C3 1.428(5)
C2 H2 0.9500
C3 H3A 0.9900
C3 H3B 0.9900
C2A H2A1 0.9500
C5 C10 1.498(4)
C5 C6 1.501(4)
C6 C7 1.528(4)
C6 H6A 0.9900
C6 H6B 0.9900
C7 C8 1.521(4)
C7 H7A 0.9900
C7 H7B 0.9900
C8 C9 1.524(4)
C8 H8A 0.9900
C8 H8B 0.9900
C9 C10 1.526(4)
C9 H9A 0.9900
C9 H9B 0.9900
C10 H10A 0.9900
C10 H10B 0.9900
S2 C14 1.678(3)
N4 C14 1.331(3)
N4 C13 1.461(3)
N4 H4A 0.9099
N5 C14 1.370(3)
N5 N6 1.372(3)
N5 H5A 0.9099
N6 C15 1.288(4)
C11 C12 1.312(4)
C11 H11A 0.9500
C11 H11B 0.9500
C12 C13 1.481(4)
C12 H12 0.9500
C13 H13A 0.9900
C13 H13B 0.9900
C15 C20 1.492(4)
C15 C16 1.499(4)
C16 C17 1.507(5)
C16 H16A 0.9900
C16 H16B 0.9900
C17 C18 1.512(5)
C17 H17A 0.9900
C17 H17B 0.9900
C18 C19 1.517(5)
C18 H18A 0.9900
C18 H18B 0.9900
C19 C20 1.518(5)
C19 H19A 0.9900
C19 H19B 0.9900
C20 H20A 0.9900
C20 H20B 0.9900
S3 C24 1.683(3)
N7 C24 1.334(3)
N7 C23 1.454(3)
N7 H7 0.9099
N8 C24 1.350(3)
N8 N9 1.401(3)
N8 H8 0.9100
N9 C25 1.277(3)
C21 C22 1.297(5)
C21 H21A 0.9500
C21 H21B 0.9500
C22 C23 1.496(5)
C22 H22 0.9500
C23 H23A 0.9900
C23 H23B 0.9900
C25 C30 1.495(4)
C25 C26 1.495(4)
C26 C27 1.515(4)
C26 H26A 0.9900
C26 H26B 0.9900
C27 C28 1.520(4)
C27 H27A 0.9900
C27 H27B 0.9900
C28 C29 1.511(5)
C28 H28A 0.9900
C28 H28B 0.9900
C29 C30 1.522(5)
C29 H29A 0.9900
C29 H29B 0.9900
C30 H30A 0.9900
C30 H30B 0.9900

loop_
_geom_hbond_atom_site_label_D
_geom_hbond_atom_site_label_H
_geom_hbond_atom_site_label_A
_geom_hbond_site_symmetry_A
_geom_hbond_distance_DH
_geom_hbond_distance_HA
_geom_hbond_distance_DA
_geom_hbond_angle_DHA
_geom_hbond_publ_flag
N8 H8 S1 1_645 0.91 2.47 3.356(2) 164 yes
N1 H1A N3 . 0.91 2.14 2.620(3) 112.1 no
N1 H1A N6 . 0.91 2.40 3.185(3) 145 yes
N2 H2A S3 1_465 0.91 2.42 3.290(2) 161 yes
C10 H10A S3 1_465 0.99 2.76 3.516(3) 133 no
C10 H10B N9 1_565 0.99 2.67 3.590(4) 155 yes
N4 H4A N3 . 0.91 2.15 2.979(3) 152 yes
N5 H5A N9 . 0.91 2.24 3.153(3) 176 yes
C16 H16B N9 . 0.99 2.42 3.410(4) 177 yes
N7 H7 S2 . 0.91 2.51 3.363(2) 155 yes
N7 H7 N9 . 0.91 2.25 2.638(3) 105 no
C26 H26A N2 1_545 0.99 2.67 3.626(4) 163 yes
C26 H26A N3 1_545 0.99 2.60 3.499(4) 152 yes
C26 H26B S1 1_645 0.99 2.91 3.619(3) 129 no

loop_
_geom_torsion_atom_site_label_1
_geom_torsion_atom_site_label_2
_geom_torsion_atom_site_label_3
_geom_torsion_atom_site_label_4
_geom_torsion
C4 N2 N3 C5 159.5(3)
C1 C2 C3 N1 -133.2(4)
C4 N1 C3 C2 -155.9(3)
C3 N1 C4 N2 -176.0(3)
C3 N1 C4 S1 1.1(5)
N3 N2 C4 N1 -7.8(4)
N3 N2 C4 S1 175.00(19)
N2 N3 C5 C10 0.0(4)
N2 N3 C5 C6 -177.4(2)
N3 C5 C6 C7 -132.0(3)
C10 C5 C6 C7 50.4(4)
C5 C6 C7 C8 -52.1(4)
C6 C7 C8 C9 56.3(4)
C7 C8 C9 C10 -57.5(4)
N3 C5 C10 C9 131.6(3)
C6 C5 C10 C9 -51.0(3)
C8 C9 C10 C5 53.9(3)
C14 N5 N6 C15 174.4(3)
C14 N4 C13 C12 89.9(3)
C11 C12 C13 N4 129.4(4)
C13 N4 C14 N5 -179.4(2)
C13 N4 C14 S2 2.0(4)
N6 N5 C14 N4 7.8(4)
N6 N5 C14 S2 -173.5(2)
N5 N6 C15 C20 -178.5(3)
N5 N6 C15 C16 0.1(5)
N6 C15 C16 C17 -125.8(4)
C20 C15 C16 C17 52.9(4)
C15 C16 C17 C18 -52.3(4)
C16 C17 C18 C19 55.4(4)
C17 C18 C19 C20 -56.1(4)
N6 C15 C20 C19 124.5(3)
C16 C15 C20 C19 -54.3(4)
C18 C19 C20 C15 54.5(4)
C24 N8 N9 C25 -157.6(3)
C24 N7 C23 C22 81.1(4)
C21 C22 C23 N7 118.9(4)
C23 N7 C24 N8 -175.8(3)
C23 N7 C24 S3 7.5(4)
N9 N8 C24 N7 14.1(4)
N9 N8 C24 S3 -169.0(2)
N8 N9 C25 C30 -179.9(3)
N8 N9 C25 C26 1.2(4)
N9 C25 C26 C27 -131.3(3)
C30 C25 C26 C27 49.8(4)
C25 C26 C27 C28 -52.2(3)
C26 C27 C28 C29 56.3(4)
C27 C28 C29 C30 -56.2(4)
N9 C25 C30 C29 131.0(3)
C26 C25 C30 C29 -49.9(4)
C28 C29 C30 C25 52.5(4)
